data_4133507
loop_
_publ_author_name
'Farndon, Joshua J.'
'Young, Tom A.'
'Bower, John F.'

_publ_section_title
;
 Stereospecific Alkene Aziridination Using a Bifunctional Amino-Reagent:
 An Aza-Prilezhaev Reaction.
;
_journal_issue 51
_journal_name_full 'Journal of the American Chemical Society'
_journal_page_first 17846
_journal_page_last 17850
_journal_paper_doi 10.1021/jacs.8b10485
_journal_volume 140
_journal_year 2018
_chemical_absolute_configuration unk
_chemical_formula_moiety 'C11 H12 Cl N'
_chemical_formula_sum 'C11 H12 Cl N'
_chemical_formula_weight 193.67
_space_group_crystal_system orthorhombic
_space_group_IT_number 19
_space_group_name_Hall 'P 2ac 2ab'
_space_group_name_H-M_alt 'P 21 21 21'
_atom_sites_solution_hydrogens geom
_atom_sites_solution_primary dual
_audit_creation_date 2018-04-13
_audit_creation_method
;
Olex2 1.2
(compiled 2018.04.03 svn.r3497 for OlexSys, GUI svn.r5486)
;
_cell_angle_alpha 90
_cell_angle_beta 90
_cell_angle_gamma 90
_cell_formula_units_Z 4
_cell_length_a 5.7714(2)
_cell_length_b 7.3205(2)
_cell_length_c 22.5971(7)
_cell_measurement_reflns_used 2851
_cell_measurement_temperature 100(2)
_cell_measurement_theta_max 27.83
_cell_measurement_theta_min 2.92
_cell_volume 954.72(5)
_computing_cell_refinement 'SAINT v8.37A (Bruker, 2015)'
_computing_data_collection 'Bruker Apex suite'
_computing_data_reduction 'SAINT v8.37A (Bruker, 2015)'
_computing_molecular_graphics 'Olex2 (Dolomanov et al., 2009)'
_computing_publication_material 'Olex2 (Dolomanov et al., 2009)'
_computing_structure_refinement 'ShelXL (Sheldrick, 2015)'
_computing_structure_solution 'ShelXT (Sheldrick, 2015)'
_diffrn_ambient_temperature 100(2)
_diffrn_detector 'Bruker area detector'
_diffrn_detector_type 'CCD area detector'
_diffrn_measured_fraction_theta_full 0.999
_diffrn_measured_fraction_theta_max 0.999
_diffrn_measurement_device 'Bruker Apex II kappa CCD area detector'
_diffrn_measurement_device_type 'Bruker APEX-II CCD'
_diffrn_measurement_method '\f and \w scans'
_diffrn_radiation_monochromator graphite
_diffrn_radiation_type MoK\a
_diffrn_radiation_wavelength 0.71073
_diffrn_reflns_av_R_equivalents 0.0317
_diffrn_reflns_av_unetI/netI 0.0294
_diffrn_reflns_Laue_measured_fraction_full 0.999
_diffrn_reflns_Laue_measured_fraction_max 0.999
_diffrn_reflns_limit_h_max 7
_diffrn_reflns_limit_h_min -7
_diffrn_reflns_limit_k_max 9
_diffrn_reflns_limit_k_min -9
_diffrn_reflns_limit_l_max 29
_diffrn_reflns_limit_l_min -29
_diffrn_reflns_number 8822
_diffrn_reflns_point_group_measured_fraction_full 0.999
_diffrn_reflns_point_group_measured_fraction_max 0.999
_diffrn_reflns_theta_full 25.242
_diffrn_reflns_theta_max 27.934
_diffrn_reflns_theta_min 2.925
_diffrn_source 'fine-focus sealed tube'
_diffrn_standards_number 0
_exptl_absorpt_coefficient_mu 0.348
_exptl_absorpt_correction_T_max 1.0000
_exptl_absorpt_correction_T_min 0.8610
_exptl_absorpt_correction_type multi-scan
_exptl_absorpt_process_details
'SADABS-2014/5 (Bruker,2014/5) was used for absorption correction. wR2(int) was 0.0545 before and 0.0409 after correction. The Ratio of minimum to maximum transmission is 0.8610. The \l/2 correction factor is Not present.'
_exptl_crystal_colour colourless
_exptl_crystal_colour_primary colourless
_exptl_crystal_density_diffrn 1.347
_exptl_crystal_description plate
_exptl_crystal_F_000 408
_exptl_crystal_size_max 0.369
_exptl_crystal_size_mid 0.286
_exptl_crystal_size_min 0.151
_refine_diff_density_max 0.244
_refine_diff_density_min -0.184
_refine_diff_density_rms 0.037
_refine_ls_abs_structure_details
;
 Flack x determined using 792 quotients [(I+)-(I-)]/[(I+)+(I-)]
 (Parsons, Flack and Wagner, Acta Cryst. B69 (2013) 249-259).
;
_refine_ls_abs_structure_Flack -0.05(3)
_refine_ls_extinction_method none
_refine_ls_goodness_of_fit_ref 1.053
_refine_ls_hydrogen_treatment constr
_refine_ls_matrix_type full
_refine_ls_number_parameters 119
_refine_ls_number_reflns 2296
_refine_ls_number_restraints 72
_refine_ls_restrained_S_all 1.042
_refine_ls_R_factor_all 0.0338
_refine_ls_R_factor_gt 0.0287
_refine_ls_shift/su_max 0.000
_refine_ls_shift/su_mean 0.000
_refine_ls_structure_factor_coef Fsqd
_refine_ls_weighting_details 'w=1/[\s^2^(Fo^2^)+(0.0306P)^2^+0.1066P] where P=(Fo^2^+2Fc^2^)/3'
_refine_ls_weighting_scheme calc
_refine_ls_wR_factor_gt 0.0633
_refine_ls_wR_factor_ref 0.0653
_reflns_Friedel_coverage 0.680
_reflns_Friedel_fraction_full 1.000
_reflns_Friedel_fraction_max 0.998
_reflns_number_gt 2090
_reflns_number_total 2296
_reflns_threshold_expression 'I > 2\s(I)'
_cod_data_source_file ja8b10485_si_002.cif
_cod_data_source_block testo1
_cod_database_code 4133507
_shelx_shelxl_version_number 2017/1
_shelx_space_group_comment
;
The symmetry employed for this shelxl refinement is uniquely defined
by the following loop, which should always be used as a source of
symmetry information in preference to the above space-group names.
They are only intended as comments.
;
_shelx_estimated_absorpt_t_max 0.949
_shelx_estimated_absorpt_t_min 0.882
_olex2_refinement_description
;
1. Fixed Uiso
 At 1.2 times of:
  All C(H) groups, All C(H,H) groups, All C(H,H,H,H) groups
2. Shared sites
{C8, N1A}
{C8A, N1}
3. Uiso/Uaniso restraints and constraints
N1 \\sim C8A \\sim C11 \\sim C10 \\sim C9 \\sim N1A \\sim C8: within 2A with
sigma of 0.01 and sigma for terminal atoms of 0.02
Uanis(C8A) = Uanis(N1)
Uanis(C8) = Uanis(N1A)
4. Others
 Sof(H7B)=Sof(H11C)=Sof(H11D)=Sof(H9BC)=Sof(H9BD)=Sof(N1A)=Sof(C8A)=Sof(H8A)=1-
 FVAR(1)
 Sof(N1)=Sof(C8)=Sof(H8)=Sof(H7A)=Sof(H11A)=Sof(H11B)=Sof(H9AA)=Sof(H9AB)=
 FVAR(1)
5.a Ternary CH refined with riding coordinates:
 C8(H8), C7(H7A), C7(H7B), C8A(H8A)
5.b Secondary CH2 refined with riding coordinates:
 C11(H11A,H11B), C11(H11C,H11D), C10(H10A,H10B), C9(H9AA,H9AB), C9(H9BC,H9BD)
5.c Aromatic/amide H refined with riding coordinates:
 C1(H1), C2(H2), C4(H4), C5(H5)
;
_olex2_submission_special_instructions 'No special instructions were received'

loop_
_space_group_symop_operation_xyz
'x, y, z'
'-x+1/2, -y, z+1/2'
'-x, y+1/2, -z+1/2'
'x+1/2, -y+1/2, -z'

loop_
_atom_site_label
_atom_site_type_symbol
_atom_site_fract_x
_atom_site_fract_y
_atom_site_fract_z
_atom_site_U_iso_or_equiv
_atom_site_adp_type
_atom_site_occupancy
_atom_site_site_symmetry_order
_atom_site_calc_flag
_atom_site_refinement_flags_posn
_atom_site_refinement_flags_adp
_atom_site_refinement_flags_occupancy
_atom_site_disorder_assembly
_atom_site_disorder_group
Cl1 Cl -0.00318(10) 0.36008(6) 0.12937(2) 0.02716(14) Uani 1 1 d . . . . .
N1 N 0.4621(3) 0.3065(2) 0.40854(7) 0.0178(4) Uani 0.572(9) 1 d . U P A 1
C1 C 0.4637(3) 0.4877(2) 0.25296(8) 0.0164(4) Uani 1 1 d . . . . .
H1 H 0.610434 0.546257 0.254696 0.020 Uiso 1 1 calc R . . . .
C8 C 0.3459(4) 0.4832(3) 0.41649(8) 0.0246(4) Uani 0.572(9) 1 d . U P A 1
H8 H 0.173213 0.490562 0.413825 0.030 Uiso 0.572(9) 1 calc R . P A 1
C6 C 0.3623(3) 0.4245(2) 0.30488(8) 0.0151(4) Uani 1 1 d . . . . .
C2 C 0.3548(4) 0.4668(2) 0.19868(8) 0.0180(4) Uani 1 1 d . . . . .
H2 H 0.426171 0.509196 0.163368 0.022 Uiso 1 1 calc R . . . .
C4 C 0.0344(4) 0.3178(2) 0.24768(8) 0.0185(4) Uani 1 1 d . . . . .
H4 H -0.112156 0.259137 0.245667 0.022 Uiso 1 1 calc R . . . .
C3 C 0.1398(3) 0.3830(2) 0.19700(8) 0.0172(4) Uani 1 1 d . . . . .
C5 C 0.1465(3) 0.3396(2) 0.30169(8) 0.0189(4) Uani 1 1 d . . . . .
H5 H 0.075145 0.296008 0.336847 0.023 Uiso 1 1 calc R . . . .
C7 C 0.4844(4) 0.4496(2) 0.36210(7) 0.0172(4) Uani 1 1 d . . . . .
H7A H 0.637569 0.513188 0.360038 0.021 Uiso 0.572(9) 1 calc R . P A 1
H7B H 0.637569 0.513188 0.360038 0.021 Uiso 0.428(9) 1 calc R . P A 2
C11 C 0.6613(4) 0.2961(3) 0.45081(8) 0.0217(4) Uani 1 1 d . U . . .
H11A H 0.800552 0.247166 0.430722 0.026 Uiso 0.572(9) 1 calc R . P A 1
H11B H 0.622801 0.215500 0.484571 0.026 Uiso 0.572(9) 1 calc R . P A 1
H11C H 0.800552 0.247166 0.430722 0.026 Uiso 0.428(9) 1 calc R . P A 2
H11D H 0.622801 0.215500 0.484571 0.026 Uiso 0.428(9) 1 calc R . P A 2
C10 C 0.7052(4) 0.4917(3) 0.47233(9) 0.0269(5) Uani 1 1 d . U . . .
H10A H 0.827183 0.551576 0.448390 0.032 Uiso 1 1 calc R . . . .
H10B H 0.752729 0.492705 0.514428 0.032 Uiso 1 1 calc R . . . .
C9 C 0.4710(5) 0.5874(3) 0.46405(9) 0.0303(5) Uani 1 1 d . U . . .
H9AA H 0.381248 0.585229 0.501382 0.036 Uiso 0.572(9) 1 calc R . P A 1
H9AB H 0.494000 0.716088 0.451974 0.036 Uiso 0.572(9) 1 calc R . P A 1
H9BC H 0.381248 0.585229 0.501382 0.036 Uiso 0.428(9) 1 calc R . P A 2
H9BD H 0.494000 0.716088 0.451974 0.036 Uiso 0.428(9) 1 calc R . P A 2
N1A N 0.3459(4) 0.4832(3) 0.41649(8) 0.0246(4) Uani 0.428(9) 1 d . U P A 2
C8A C 0.4621(3) 0.3065(2) 0.40854(7) 0.0178(4) Uani 0.428(9) 1 d . U P A 2
H8A H 0.367570 0.194747 0.400451 0.021 Uiso 0.428(9) 1 calc R . P A 2

loop_
_atom_site_aniso_label
_atom_site_aniso_U_11
_atom_site_aniso_U_22
_atom_site_aniso_U_33
_atom_site_aniso_U_23
_atom_site_aniso_U_13
_atom_site_aniso_U_12
Cl1 0.0337(3) 0.0267(2) 0.0211(2) -0.00368(17) -0.0090(2) -0.0007(3)
N1 0.0202(9) 0.0161(7) 0.0172(7) 0.0008(6) 0.0015(7) 0.0013(7)
C1 0.0157(10) 0.0129(8) 0.0207(8) -0.0004(7) 0.0027(8) -0.0011(8)
C8 0.0326(11) 0.0245(9) 0.0168(8) -0.0015(7) 0.0021(8) 0.0119(9)
C6 0.0174(9) 0.0104(7) 0.0174(8) -0.0002(7) 0.0013(8) 0.0022(7)
C2 0.0203(10) 0.0164(9) 0.0174(9) 0.0013(7) 0.0039(8) 0.0005(8)
C4 0.0170(10) 0.0135(8) 0.0251(9) -0.0011(7) -0.0009(8) 0.0001(7)
C3 0.0206(9) 0.0142(8) 0.0168(8) -0.0022(7) -0.0035(8) 0.0028(7)
C5 0.0200(10) 0.0163(8) 0.0204(9) 0.0020(7) 0.0046(8) -0.0005(8)
C7 0.0196(9) 0.0144(8) 0.0175(8) 0.0002(6) 0.0023(9) 0.0003(8)
C11 0.0227(11) 0.0220(9) 0.0205(9) 0.0013(8) -0.0009(8) 0.0031(8)
C10 0.0341(12) 0.0256(10) 0.0210(10) -0.0018(8) -0.0062(9) -0.0038(9)
C9 0.0471(15) 0.0227(9) 0.0212(9) -0.0046(7) 0.0035(11) 0.0089(11)
N1A 0.0326(11) 0.0245(9) 0.0168(8) -0.0015(7) 0.0021(8) 0.0119(9)
C8A 0.0202(9) 0.0161(7) 0.0172(7) 0.0008(6) 0.0015(7) 0.0013(7)

loop_
_atom_type_symbol
_atom_type_description
_atom_type_scat_dispersion_real
_atom_type_scat_dispersion_imag
_atom_type_scat_source
C C 0.0033 0.0016 'International Tables Vol C Tables 4.2.6.8 and 6.1.1.4'
H H 0.0000 0.0000 'International Tables Vol C Tables 4.2.6.8 and 6.1.1.4'
Cl Cl 0.1484 0.1585 'International Tables Vol C Tables 4.2.6.8 and 6.1.1.4'
N N 0.0061 0.0033 'International Tables Vol C Tables 4.2.6.8 and 6.1.1.4'

loop_
_geom_angle_atom_site_label_1
_geom_angle_atom_site_label_2
_geom_angle_atom_site_label_3
_geom_angle
C8 N1 C7 60.36(11)
C8 N1 C11 108.50(15)
C7 N1 C11 114.77(16)
C6 C1 H1 119.4
C2 C1 H1 119.4
C2 C1 C6 121.27(18)
N1 C8 H8 119.7
N1 C8 C7 60.50(11)
N1 C8 C9 108.38(16)
C7 C8 H8 119.7
C7 C8 C9 114.65(19)
C9 C8 H8 119.7
C1 C6 C5 118.74(18)
C1 C6 C7 119.62(17)
C5 C6 C7 121.64(17)
C1 C2 H2 120.7
C3 C2 C1 118.63(18)
C3 C2 H2 120.7
C3 C4 H4 120.5
C3 C4 C5 118.91(18)
C5 C4 H4 120.5
C2 C3 Cl1 119.36(15)
C4 C3 Cl1 119.01(15)
C4 C3 C2 121.64(18)
C6 C5 H5 119.6
C4 C5 C6 120.81(18)
C4 C5 H5 119.6
N1 C7 H7A 115.9
C8 C7 N1 59.14(11)
C8 C7 H7A 115.9
C6 C7 N1 119.07(15)
C6 C7 C8 119.05(18)
C6 C7 H7A 115.9
C6 C7 H7B 115.9
C6 C7 N1A 119.05(18)
C6 C7 C8A 119.07(15)
N1A C7 H7B 115.9
N1A C7 C8A 59.14(11)
C8A C7 H7B 115.9
N1 C11 H11A 110.5
N1 C11 H11B 110.5
N1 C11 C10 106.39(16)
H11A C11 H11B 108.6
H11C C11 H11D 108.6
C10 C11 H11A 110.5
C10 C11 H11B 110.5
C10 C11 H11C 110.5
C10 C11 H11D 110.5
C8A C11 H11C 110.5
C8A C11 H11D 110.5
C8A C11 C10 106.39(16)
C11 C10 H10A 111.0
C11 C10 H10B 111.0
C11 C10 C9 104.00(17)
H10A C10 H10B 109.0
C9 C10 H10A 111.0
C9 C10 H10B 111.0
C8 C9 C10 106.20(16)
C8 C9 H9AA 110.5
C8 C9 H9AB 110.5
C10 C9 H9AA 110.5
C10 C9 H9AB 110.5
C10 C9 H9BC 110.5
C10 C9 H9BD 110.5
H9AA C9 H9AB 108.7
H9BC C9 H9BD 108.7
N1A C9 C10 106.20(16)
N1A C9 H9BC 110.5
N1A C9 H9BD 110.5
C7 N1A C9 114.65(19)
C8A N1A C7 60.50(11)
C8A N1A C9 108.38(16)
C7 C8A C11 114.77(16)
C7 C8A H8A 119.6
C11 C8A H8A 119.6
N1A C8A C7 60.36(11)
N1A C8A C11 108.50(15)
N1A C8A H8A 119.6

loop_
_geom_bond_atom_site_label_1
_geom_bond_atom_site_label_2
_geom_bond_distance
Cl1 C3 1.7446(19)
N1 C8 1.468(2)
N1 C7 1.489(2)
N1 C11 1.497(3)
C1 H1 0.9500
C1 C6 1.390(2)
C1 C2 1.387(3)
C8 H8 1.0000
C8 C7 1.487(2)
C8 C9 1.502(3)
C6 C5 1.394(3)
C6 C7 1.484(3)
C2 H2 0.9500
C2 C3 1.385(3)
C4 H4 0.9500
C4 C3 1.382(3)
C4 C5 1.390(3)
C5 H5 0.9500
C7 H7A 1.0000
C7 H7B 1.0000
C7 N1A 1.487(2)
C7 C8A 1.489(2)
C11 H11A 0.9900
C11 H11B 0.9900
C11 H11C 0.9900
C11 H11D 0.9900
C11 C10 1.533(3)
C11 C8A 1.497(3)
C10 H10A 0.9900
C10 H10B 0.9900
C10 C9 1.534(3)
C9 H9AA 0.9900
C9 H9AB 0.9900
C9 H9BC 0.9900
C9 H9BD 0.9900
C9 N1A 1.502(3)
N1A C8A 1.468(2)
C8A H8A 1.0000
